data_7037561
loop_
_publ_author_name
'Nechayev, Michael'
'Gianetti, Thomas L.'
'Bergman, Robert G.'
'Arnold, John'

_publ_section_title
;
 C-F sp(2) bond functionalization mediated by niobium complexes.
;
_journal_issue 45
_journal_name_full 'Dalton transactions (Cambridge, England : 2003)'
_journal_page_first 19494
_journal_page_last 19500
_journal_paper_doi 10.1039/c5dt02082d
_journal_volume 44
_journal_year 2015
_chemical_formula_moiety 'C44 H64 F N4 Nb'
_chemical_formula_sum 'C44 H64 F N4 Nb'
_chemical_formula_weight 760.90
_chemical_name_common 'Complex 3a'
_chemical_properties_physical 'Air-sensitive, Moisture-sensitive, Hygroscopic'
_space_group_IT_number 19
_symmetry_cell_setting orthorhombic
_symmetry_space_group_name_Hall 'P 2ac 2ab'
_symmetry_space_group_name_H-M 'P 21 21 21'
_atom_sites_solution_hydrogens geom
_atom_sites_solution_primary direct
_atom_sites_solution_secondary difmap
_audit_update_record
;
2015-05-29 deposited with the CCDC.
2015-07-17 downloaded from the CCDC.
;
_cell_angle_alpha 90.00
_cell_angle_beta 90.00
_cell_angle_gamma 90.00
_cell_formula_units_Z 4
_cell_length_a 13.0787(4)
_cell_length_b 16.7557(5)
_cell_length_c 18.7826(6)
_cell_measurement_reflns_used 9663
_cell_measurement_temperature 80(2)
_cell_measurement_theta_max 25.38
_cell_measurement_theta_min 2.49
_cell_volume 4116.1(2)
_computing_cell_refinement 'Bruker APEX2 v.2011.4'
_computing_data_collection 'Bruker APEX2 v.2011.4'
_computing_data_reduction 'Bruker APEX2 v.2011.4'
_computing_molecular_graphics ORTEP-32
_computing_publication_material WinGX
_computing_structure_refinement SHELXL-97
_computing_structure_solution SIR-92
_diffrn_ambient_temperature 80(2)
_diffrn_detector_area_resol_mean 8.366
_diffrn_measured_fraction_theta_full 1.000
_diffrn_measured_fraction_theta_max 0.998
_diffrn_measurement_device_type 'Bruker APEX-II CCD'
_diffrn_measurement_method '\f and \w scans'
_diffrn_radiation_monochromator graphite
_diffrn_radiation_source 'fine-focus sealed tube'
_diffrn_radiation_type MoK\a
_diffrn_radiation_wavelength 0.71073
_diffrn_reflns_av_R_equivalents 0.0331
_diffrn_reflns_av_sigmaI/netI 0.0245
_diffrn_reflns_limit_h_max 15
_diffrn_reflns_limit_h_min -15
_diffrn_reflns_limit_k_max 20
_diffrn_reflns_limit_k_min -20
_diffrn_reflns_limit_l_max 22
_diffrn_reflns_limit_l_min -22
_diffrn_reflns_number 53723
_diffrn_reflns_theta_full 25.00
_diffrn_reflns_theta_max 25.39
_diffrn_reflns_theta_min 1.63
_exptl_absorpt_coefficient_mu 0.331
_exptl_absorpt_correction_T_max 0.9804
_exptl_absorpt_correction_T_min 0.9520
_exptl_absorpt_correction_type multi-scan
_exptl_absorpt_process_details SADABS
_exptl_crystal_colour colourless
_exptl_crystal_density_diffrn 1.228
_exptl_crystal_density_method 'not measured'
_exptl_crystal_description rode
_exptl_crystal_F_000 1624
_exptl_crystal_recrystallization_method 'Re-crystallisation from solvent: diethyl ether'
_exptl_crystal_size_max 0.15
_exptl_crystal_size_mid 0.11
_exptl_crystal_size_min 0.06
_refine_diff_density_max 0.226
_refine_diff_density_min -0.276
_refine_diff_density_rms 0.040
_refine_ls_abs_structure_details 'Flack H D (1983), Acta Cryst. A39, 876-881'
_refine_ls_abs_structure_Flack 0.11(2)
_refine_ls_extinction_method none
_refine_ls_goodness_of_fit_ref 1.028
_refine_ls_hydrogen_treatment mixed
_refine_ls_matrix_type full
_refine_ls_number_parameters 499
_refine_ls_number_reflns 7563
_refine_ls_number_restraints 0
_refine_ls_restrained_S_all 1.028
_refine_ls_R_factor_all 0.0257
_refine_ls_R_factor_gt 0.0237
_refine_ls_shift/su_max 0.003
_refine_ls_shift/su_mean 0.000
_refine_ls_structure_factor_coef Fsqd
_refine_ls_weighting_details 'calc w=1/[\s^2^(Fo^2^)+(0.0279P)^2^+1.4829P] where P=(Fo^2^+2Fc^2^)/3'
_refine_ls_weighting_scheme calc
_refine_ls_wR_factor_gt 0.0552
_refine_ls_wR_factor_ref 0.0565
_reflns_number_gt 7253
_reflns_number_total 7563
_reflns_threshold_expression >2sigma(I)
_cod_data_source_file c5dt02082d2.cif
_cod_data_source_block (1)
_cod_depositor_comments
;
The following automatic conversions were performed:

'_symmetry_cell_setting' value 'Orthorhombic' changed to
'orthorhombic' according to
/usr/data/users/saulius/crontab/automatic-downloads/current/RSC/lib/dictionaries/cif_core.dic
dictionary named 'cif_core.dic' version 2.4.2 from 2011-04-26.

Automatic conversion script
Id: cif_fix_values 4268 2015-11-12 08:31:59Z antanas 
;
_cod_original_sg_symbol_H-M P2(1)2(1)2(1)
_cod_database_code 7037561

loop_
_symmetry_equiv_pos_as_xyz
'x, y, z'
'-x+1/2, -y, z+1/2'
'x+1/2, -y+1/2, -z'
'-x, y+1/2, -z+1/2'

loop_
_atom_site_label
_atom_site_type_symbol
_atom_site_fract_x
_atom_site_fract_y
_atom_site_fract_z
_atom_site_U_iso_or_equiv
_atom_site_adp_type
_atom_site_occupancy
_atom_site_symmetry_multiplicity
_atom_site_calc_flag
_atom_site_refinement_flags
_atom_site_disorder_assembly
_atom_site_disorder_group
C1 C 0.58130(15) 0.15293(11) 0.98980(11) 0.0182(4) Uani 1 1 d . A .
C2 C 0.5973(2) 0.23420(13) 0.96134(11) 0.0274(5) Uani 1 1 d . . .
C3 C 0.5123(2) 0.27361(13) 0.93261(11) 0.0313(6) Uani 1 1 d . . .
H3 H 0.4480 0.2472 0.9309 0.038 Uiso 1 1 calc R . .
C4 C 0.5209(3) 0.35068(14) 0.90667(13) 0.0482(8) Uani 1 1 d . . .
H4 H 0.4626 0.3774 0.8882 0.058 Uiso 1 1 calc R . .
C5 C 0.6140(3) 0.38836(17) 0.90777(14) 0.0646(11) Uani 1 1 d . . .
H5 H 0.6200 0.4411 0.8896 0.078 Uiso 1 1 calc R . .
C6 C 0.6989(3) 0.3506(2) 0.93495(15) 0.0667(12) Uani 1 1 d . . .
H6 H 0.7630 0.3774 0.9356 0.080 Uiso 1 1 calc R . .
C7 C 0.6911(2) 0.27255(16) 0.96167(13) 0.0451(7) Uani 1 1 d . . .
H7 H 0.7499 0.2462 0.9799 0.054 Uiso 1 1 calc R . .
C8 C 0.58609(17) 0.16856(12) 1.12435(11) 0.0199(5) Uani 1 1 d . . .
C9 C 0.5381(3) 0.25122(13) 1.12321(12) 0.0422(7) Uani 1 1 d . . .
H9A H 0.5759 0.2854 1.0900 0.063 Uiso 1 1 calc R . .
H9B H 0.5409 0.2744 1.1711 0.063 Uiso 1 1 calc R . .
H9C H 0.4667 0.2471 1.1078 0.063 Uiso 1 1 calc R . .
C10 C 0.7000(2) 0.17152(19) 1.14181(13) 0.0437(7) Uani 1 1 d . . .
H10A H 0.7281 0.1173 1.1412 0.066 Uiso 1 1 calc R . .
H10B H 0.7096 0.1950 1.1891 0.066 Uiso 1 1 calc R . .
H10C H 0.7354 0.2042 1.1063 0.066 Uiso 1 1 calc R . .
C11 C 0.5298(2) 0.11682(13) 1.17806(11) 0.0277(5) Uani 1 1 d . . .
H11A H 0.4569 0.1155 1.1662 0.042 Uiso 1 1 calc R . .
H11B H 0.5388 0.1391 1.2259 0.042 Uiso 1 1 calc R . .
H11C H 0.5576 0.0625 1.1767 0.042 Uiso 1 1 calc R . .
C12 C 0.65659(18) -0.06277(15) 0.78196(12) 0.0303(5) Uani 1 1 d . . .
H12A H 0.6548 -0.0126 0.7552 0.045 Uiso 1 1 calc R . .
H12B H 0.6274 -0.1057 0.7529 0.045 Uiso 1 1 calc R . .
H12C H 0.7275 -0.0759 0.7940 0.045 Uiso 1 1 calc R . .
C13 C 0.59461(16) -0.05376(13) 0.84991(11) 0.0191(5) Uani 1 1 d . . .
C14 C 0.54823(17) -0.12384(12) 0.87379(10) 0.0205(4) Uani 1 1 d . . .
H14 H 0.5770 -0.1722 0.8566 0.025 Uiso 1 1 calc R . .
C15 C 0.46473(17) -0.13200(11) 0.91984(10) 0.0178(4) Uani 1 1 d . . .
C16 C 0.41033(19) -0.21108(13) 0.91678(12) 0.0276(5) Uani 1 1 d . . .
H16A H 0.3895 -0.2268 0.9649 0.041 Uiso 1 1 calc R . .
H16B H 0.4564 -0.2516 0.8971 0.041 Uiso 1 1 calc R . .
H16C H 0.3497 -0.2063 0.8864 0.041 Uiso 1 1 calc R . .
C17 C 0.62987(17) 0.08552(14) 0.84544(11) 0.0218(5) Uani 1 1 d . . .
C18 C 0.56711(17) 0.13588(13) 0.80539(11) 0.0237(5) Uani 1 1 d . . .
C19 C 0.6102(2) 0.20299(15) 0.77285(12) 0.0347(6) Uani 1 1 d . . .
H19 H 0.5680 0.2385 0.7465 0.042 Uiso 1 1 calc R . .
C20 C 0.7140(2) 0.2180(2) 0.77876(14) 0.0543(9) Uani 1 1 d . . .
H20 H 0.7428 0.2639 0.7569 0.065 Uiso 1 1 calc R . .
C21 C 0.7748(2) 0.1664(2) 0.81625(13) 0.0543(9) Uani 1 1 d . . .
H21 H 0.8462 0.1767 0.8189 0.065 Uiso 1 1 calc R . .
C22 C 0.73548(18) 0.09945(17) 0.85058(12) 0.0338(6) Uani 1 1 d . . .
C23 C 0.45384(18) 0.11922(12) 0.79602(11) 0.0212(4) Uani 1 1 d . . .
H23 H 0.4265 0.1007 0.8429 0.025 Uiso 1 1 calc R . .
C24 C 0.3919(2) 0.19220(13) 0.77341(13) 0.0311(6) Uani 1 1 d . . .
H24A H 0.4069 0.2368 0.8055 0.047 Uiso 1 1 calc R . .
H24B H 0.3188 0.1796 0.7757 0.047 Uiso 1 1 calc R . .
H24C H 0.4102 0.2070 0.7246 0.047 Uiso 1 1 calc R . .
C25 C 0.43568(17) 0.05239(13) 0.74166(12) 0.0261(5) Uani 1 1 d . . .
H25A H 0.4702 0.0657 0.6969 0.039 Uiso 1 1 calc R . .
H25B H 0.3621 0.0466 0.7331 0.039 Uiso 1 1 calc R . .
H25C H 0.4631 0.0021 0.7603 0.039 Uiso 1 1 calc R . .
C26 C 0.80769(18) 0.04552(19) 0.89168(12) 0.0397(7) Uani 1 1 d . . .
H26 H 0.7686 -0.0024 0.9079 0.048 Uiso 1 1 calc R . .
C27 C 0.8506(2) 0.08803(18) 0.95743(14) 0.0463(8) Uani 1 1 d . . .
H27A H 0.8829 0.1383 0.9430 0.069 Uiso 1 1 calc R . .
H27B H 0.9016 0.0538 0.9805 0.069 Uiso 1 1 calc R . .
H27C H 0.7950 0.0992 0.9909 0.069 Uiso 1 1 calc R . .
C28 C 0.8971(2) 0.0173(3) 0.84508(14) 0.0735(12) Uani 1 1 d . . .
H28A H 0.8709 -0.0009 0.7990 0.110 Uiso 1 1 calc R . .
H28B H 0.9325 -0.0268 0.8688 0.110 Uiso 1 1 calc R . .
H28C H 0.9449 0.0615 0.8377 0.110 Uiso 1 1 calc R . .
C29 C 0.32857(14) -0.08514(11) 0.99001(11) 0.0177(4) Uani 1 1 d . . .
C30 C 0.24431(16) -0.06427(12) 0.94796(12) 0.0214(5) Uani 1 1 d . . .
C31 C 0.14574(17) -0.07903(14) 0.97373(13) 0.0283(5) Uani 1 1 d . . .
H31 H 0.0883 -0.0648 0.9455 0.034 Uiso 1 1 calc R . .
C32 C 0.13042(19) -0.11377(14) 1.03909(15) 0.0331(6) Uani 1 1 d . . .
H32 H 0.0631 -0.1244 1.0554 0.040 Uiso 1 1 calc R . .
C33 C 0.21342(19) -0.13303(14) 1.08072(13) 0.0298(6) Uani 1 1 d . . .
H33 H 0.2026 -0.1567 1.1261 0.036 Uiso 1 1 calc R . .
C34 C 0.31297(17) -0.11859(13) 1.05782(12) 0.0235(5) Uani 1 1 d . . .
C35 C 0.4007(2) -0.13939(15) 1.10771(12) 0.0329(6) Uani 1 1 d . . .
H35 H 0.4660 -0.1244 1.0835 0.039 Uiso 1 1 calc R . .
C36 C 0.4057(2) -0.22874(17) 1.12502(15) 0.0452(7) Uani 1 1 d . . .
H36A H 0.3444 -0.2443 1.1516 0.068 Uiso 1 1 calc R . .
H36B H 0.4666 -0.2396 1.1539 0.068 Uiso 1 1 calc R . .
H36C H 0.4093 -0.2594 1.0806 0.068 Uiso 1 1 calc R . .
C37 C 0.3933(2) -0.09095(19) 1.17652(13) 0.0527(9) Uani 1 1 d . . .
H37A H 0.3862 -0.0342 1.1649 0.079 Uiso 1 1 calc R . .
H37B H 0.4554 -0.0990 1.2048 0.079 Uiso 1 1 calc R . .
H37C H 0.3337 -0.1086 1.2039 0.079 Uiso 1 1 calc R . .
C38 C 0.25521(16) -0.02451(14) 0.87567(11) 0.0233(4) Uani 1 1 d . . .
H38 H 0.3297 -0.0217 0.8638 0.028 Uiso 1 1 calc R . .
C39 C 0.21353(19) 0.06055(14) 0.87853(14) 0.0321(6) Uani 1 1 d . . .
H39A H 0.1411 0.0592 0.8917 0.048 Uiso 1 1 calc R . .
H39B H 0.2210 0.0857 0.8317 0.048 Uiso 1 1 calc R . .
H39C H 0.2518 0.0913 0.9140 0.048 Uiso 1 1 calc R . .
C40 C 0.2015(2) -0.07167(16) 0.81706(13) 0.0404(6) Uani 1 1 d . . .
H40A H 0.2218 -0.1279 0.8199 0.061 Uiso 1 1 calc R . .
H40B H 0.2208 -0.0501 0.7705 0.061 Uiso 1 1 calc R . .
H40C H 0.1272 -0.0674 0.8232 0.061 Uiso 1 1 calc R . .
C41 C 0.7022(2) -0.09397(15) 1.06333(13) 0.0342(6) Uani 1 1 d . . .
N1 N 0.57649(12) 0.12929(10) 1.05313(9) 0.0149(4) Uani 1 1 d . A .
N2 N 0.58552(12) 0.01702(10) 0.88184(8) 0.0163(3) Uani 1 1 d . A .
N3 N 0.43086(12) -0.07362(10) 0.96189(9) 0.0154(4) Uani 1 1 d . A .
N4 N 0.63298(12) -0.03838(10) 1.02774(8) 0.0184(4) Uani 1 1 d . A .
F1 F 0.40957(9) 0.04448(7) 1.04914(7) 0.0278(3) Uani 1 1 d . A .
Nb1 Nb 0.535703(12) 0.024792(9) 0.994686(8) 0.01216(5) Uani 1 1 d . . .
C43A C 0.6651(3) -0.1825(2) 1.0390(3) 0.0311(11) Uani 0.576(4) 1 d P A 1
H43A H 0.7020 -0.2229 1.0666 0.047 Uiso 0.576(4) 1 calc PR A 1
H43B H 0.6795 -0.1900 0.9882 0.047 Uiso 0.576(4) 1 calc PR A 1
H43C H 0.5915 -0.1880 1.0474 0.047 Uiso 0.576(4) 1 calc PR A 1
C44A C 0.6720(3) -0.0927(3) 1.1459(2) 0.0321(11) Uani 0.576(4) 1 d P A 1
H44A H 0.5987 -0.1035 1.1510 0.048 Uiso 0.576(4) 1 calc PR A 1
H44B H 0.6877 -0.0401 1.1660 0.048 Uiso 0.576(4) 1 calc PR A 1
H44C H 0.7111 -0.1337 1.1713 0.048 Uiso 0.576(4) 1 calc PR A 1
C42A C 0.8069(3) -0.0834(3) 1.0523(3) 0.0310(11) Uani 0.576(4) 1 d P A 1
H42A H 0.8451 -0.1224 1.0807 0.046 Uiso 0.576(4) 1 calc PR A 1
H42B H 0.8266 -0.0293 1.0666 0.046 Uiso 0.576(4) 1 calc PR A 1
H42C H 0.8227 -0.0911 1.0017 0.046 Uiso 0.576(4) 1 calc PR A 1
C42B C 0.7947(4) -0.1103(3) 1.0031(3) 0.0292(13) Uani 0.424(4) 1 d P A 2
H42D H 0.8459 -0.1466 1.0232 0.044 Uiso 0.424(4) 1 calc PR A 2
H42E H 0.8274 -0.0595 0.9906 0.044 Uiso 0.424(4) 1 calc PR A 2
H42F H 0.7649 -0.1343 0.9602 0.044 Uiso 0.424(4) 1 calc PR A 2
C44B C 0.7694(4) -0.0404(3) 1.1198(3) 0.0258(14) Uani 0.424(4) 1 d P A 2
H44D H 0.7247 -0.0211 1.1579 0.039 Uiso 0.424(4) 1 calc PR A 2
H44E H 0.7998 0.0051 1.0948 0.039 Uiso 0.424(4) 1 calc PR A 2
H44F H 0.8238 -0.0735 1.1403 0.039 Uiso 0.424(4) 1 calc PR A 2
C43B C 0.6675(4) -0.1612(3) 1.0907(3) 0.0275(14) Uani 0.424(4) 1 d P A 2
H43D H 0.7250 -0.1932 1.1082 0.041 Uiso 0.424(4) 1 calc PR A 2
H43E H 0.6307 -0.1912 1.0539 0.041 Uiso 0.424(4) 1 calc PR A 2
H43F H 0.6210 -0.1492 1.1301 0.041 Uiso 0.424(4) 1 calc PR A 2

loop_
_atom_site_aniso_label
_atom_site_aniso_U_11
_atom_site_aniso_U_22
_atom_site_aniso_U_33
_atom_site_aniso_U_23
_atom_site_aniso_U_13
_atom_site_aniso_U_12
C1 0.0159(9) 0.0206(9) 0.0181(11) -0.0027(9) -0.0018(9) -0.0024(7)
C2 0.0466(15) 0.0222(11) 0.0135(10) -0.0042(9) -0.0043(10) -0.0108(11)
C3 0.0555(17) 0.0200(11) 0.0185(11) -0.0055(9) -0.0013(11) 0.0042(11)
C4 0.095(2) 0.0210(12) 0.0286(13) -0.0030(10) -0.0005(16) 0.0052(15)
C5 0.148(4) 0.0255(14) 0.0199(14) 0.0021(12) -0.0100(19) -0.023(2)
C6 0.116(3) 0.061(2) 0.0235(14) 0.0018(15) -0.0094(18) -0.066(2)
C7 0.0650(19) 0.0479(16) 0.0225(12) 0.0081(12) -0.0134(13) -0.0374(14)
C8 0.0259(12) 0.0194(10) 0.0146(10) -0.0028(9) -0.0065(9) -0.0017(9)
C9 0.087(2) 0.0196(11) 0.0202(11) -0.0092(9) -0.0106(15) 0.0105(14)
C10 0.0303(14) 0.079(2) 0.0219(12) 0.0005(14) -0.0113(11) -0.0180(14)
C11 0.0379(14) 0.0275(12) 0.0177(10) -0.0061(9) 0.0017(11) -0.0041(12)
C12 0.0288(13) 0.0429(14) 0.0192(11) -0.0050(10) 0.0051(10) 0.0078(11)
C13 0.0139(11) 0.0299(12) 0.0136(10) -0.0040(9) -0.0016(8) 0.0056(9)
C14 0.0237(12) 0.0195(10) 0.0183(10) -0.0070(8) -0.0006(9) 0.0090(9)
C15 0.0204(10) 0.0163(9) 0.0167(9) -0.0041(8) -0.0045(10) 0.0032(9)
C16 0.0346(13) 0.0199(11) 0.0284(12) -0.0091(10) 0.0026(11) -0.0022(10)
C17 0.0210(12) 0.0330(12) 0.0115(10) -0.0038(9) 0.0005(9) -0.0058(9)
C18 0.0320(14) 0.0256(12) 0.0135(10) -0.0039(9) 0.0000(9) -0.0075(10)
C19 0.0479(16) 0.0394(14) 0.0170(12) 0.0055(11) -0.0072(11) -0.0186(12)
C20 0.064(2) 0.077(2) 0.0214(13) 0.0206(14) -0.0092(13) -0.0468(17)
C21 0.0353(16) 0.104(3) 0.0240(13) 0.0222(16) -0.0066(12) -0.0416(17)
C22 0.0239(13) 0.0639(18) 0.0134(11) 0.0048(11) -0.0012(9) -0.0141(12)
C23 0.0266(12) 0.0189(10) 0.0182(10) 0.0001(8) -0.0038(9) 0.0002(9)
C24 0.0426(15) 0.0204(11) 0.0304(13) 0.0001(10) -0.0063(11) 0.0066(11)
C25 0.0285(13) 0.0232(11) 0.0266(12) -0.0032(9) -0.0097(9) 0.0016(9)
C26 0.0174(12) 0.082(2) 0.0200(11) 0.0085(13) -0.0001(9) -0.0082(12)
C27 0.0343(15) 0.074(2) 0.0301(14) 0.0195(14) -0.0130(12) -0.0287(14)
C28 0.0192(13) 0.168(4) 0.0331(15) 0.010(2) 0.0037(11) 0.014(2)
C29 0.0172(10) 0.0147(9) 0.0212(11) -0.0087(9) 0.0039(9) -0.0038(7)
C30 0.0183(11) 0.0178(10) 0.0282(12) -0.0103(9) -0.0001(9) -0.0009(9)
C31 0.0175(11) 0.0260(12) 0.0414(14) -0.0072(11) -0.0001(10) -0.0023(10)
C32 0.0224(13) 0.0277(13) 0.0493(16) -0.0085(12) 0.0121(12) -0.0087(10)
C33 0.0323(14) 0.0269(12) 0.0302(13) -0.0047(11) 0.0112(11) -0.0105(10)
C34 0.0234(12) 0.0229(11) 0.0243(12) -0.0085(10) 0.0048(9) -0.0057(9)
C35 0.0352(14) 0.0445(15) 0.0191(12) 0.0043(11) 0.0020(11) -0.0144(12)
C36 0.0493(17) 0.0492(17) 0.0370(15) 0.0156(13) -0.0076(14) -0.0038(14)
C37 0.064(2) 0.074(2) 0.0203(13) -0.0069(14) 0.0021(14) -0.0370(17)
C38 0.0170(10) 0.0243(11) 0.0286(11) -0.0054(11) -0.0044(8) 0.0021(10)
C39 0.0274(13) 0.0298(13) 0.0392(14) -0.0017(11) -0.0026(11) 0.0054(10)
C40 0.0485(17) 0.0365(15) 0.0363(14) -0.0096(12) -0.0141(13) 0.0008(13)
C41 0.0459(16) 0.0324(14) 0.0242(12) -0.0078(11) -0.0137(11) 0.0247(12)
N1 0.0125(8) 0.0157(8) 0.0165(9) -0.0023(7) -0.0025(7) 0.0008(7)
N2 0.0133(8) 0.0234(9) 0.0123(8) -0.0019(8) -0.0014(6) 0.0000(8)
N3 0.0149(9) 0.0161(8) 0.0154(8) -0.0033(7) 0.0008(7) 0.0019(7)
N4 0.0186(9) 0.0216(9) 0.0149(8) -0.0040(7) -0.0017(6) 0.0064(7)
F1 0.0169(6) 0.0308(7) 0.0358(7) -0.0206(6) 0.0107(5) -0.0049(5)
Nb1 0.01048(8) 0.01380(8) 0.01222(8) -0.00306(8) -0.00003(7) 0.00168(6)
C43A 0.026(2) 0.023(2) 0.045(3) -0.003(2) -0.007(2) 0.0030(17)
C44A 0.037(3) 0.031(2) 0.028(2) 0.0033(19) -0.0077(19) 0.0049(19)
C42A 0.020(2) 0.028(2) 0.045(3) 0.001(2) -0.010(2) 0.0036(17)
C42B 0.029(3) 0.041(3) 0.018(3) 0.000(3) -0.003(3) 0.021(2)
C44B 0.027(3) 0.027(3) 0.024(3) -0.002(2) -0.012(2) 0.009(2)
C43B 0.026(3) 0.023(3) 0.033(4) -0.003(3) -0.003(3) 0.012(2)

loop_
_atom_type_symbol
_atom_type_description
_atom_type_scat_dispersion_real
_atom_type_scat_dispersion_imag
_atom_type_scat_source
C C 0.0033 0.0016 'International Tables Vol C Tables 4.2.6.8 and 6.1.1.4'
H H 0.0000 0.0000 'International Tables Vol C Tables 4.2.6.8 and 6.1.1.4'
N N 0.0061 0.0033 'International Tables Vol C Tables 4.2.6.8 and 6.1.1.4'
F F 0.0171 0.0103 'International Tables Vol C Tables 4.2.6.8 and 6.1.1.4'
Nb Nb -2.0727 0.6215 'International Tables Vol C Tables 4.2.6.8 and 6.1.1.4'

loop_
_geom_angle_atom_site_label_1
_geom_angle_atom_site_label_2
_geom_angle_atom_site_label_3
_geom_angle
N1 C1 C2 129.84(19)
N1 C1 Nb1 69.14(11)
C2 C1 Nb1 160.01(16)
C7 C2 C3 119.1(2)
C7 C2 C1 123.4(2)
C3 C2 C1 117.5(2)
C4 C3 C2 120.7(3)
C4 C3 H3 119.7
C2 C3 H3 119.7
C5 C4 C3 119.8(3)
C5 C4 H4 120.1
C3 C4 H4 120.1
C4 C5 C6 120.7(3)
C4 C5 H5 119.7
C6 C5 H5 119.7
C5 C6 C7 120.1(3)
C5 C6 H6 119.9
C7 C6 H6 119.9
C2 C7 C6 119.6(3)
C2 C7 H7 120.2
C6 C7 H7 120.2
N1 C8 C11 107.58(16)
N1 C8 C9 110.69(16)
C11 C8 C9 109.2(2)
N1 C8 C10 106.76(18)
C11 C8 C10 110.39(19)
C9 C8 C10 112.1(2)
C8 C9 H9A 109.5
C8 C9 H9B 109.5
H9A C9 H9B 109.5
C8 C9 H9C 109.5
H9A C9 H9C 109.5
H9B C9 H9C 109.5
C8 C10 H10A 109.5
C8 C10 H10B 109.5
H10A C10 H10B 109.5
C8 C10 H10C 109.5
H10A C10 H10C 109.5
H10B C10 H10C 109.5
C8 C11 H11A 109.5
C8 C11 H11B 109.5
H11A C11 H11B 109.5
C8 C11 H11C 109.5
H11A C11 H11C 109.5
H11B C11 H11C 109.5
C13 C12 H12A 109.5
C13 C12 H12B 109.5
H12A C12 H12B 109.5
C13 C12 H12C 109.5
H12A C12 H12C 109.5
H12B C12 H12C 109.5
N2 C13 C14 124.38(18)
N2 C13 C12 120.89(19)
C14 C13 C12 114.71(19)
C13 C14 C15 128.30(19)
C13 C14 H14 115.8
C15 C14 H14 115.8
N3 C15 C14 123.62(18)
N3 C15 C16 120.77(19)
C14 C15 C16 115.55(18)
C15 C16 H16A 109.5
C15 C16 H16B 109.5
H16A C16 H16B 109.5
C15 C16 H16C 109.5
H16A C16 H16C 109.5
H16B C16 H16C 109.5
C18 C17 C22 121.0(2)
C18 C17 N2 119.65(19)
C22 C17 N2 119.4(2)
C17 C18 C19 119.0(2)
C17 C18 C23 121.65(19)
C19 C18 C23 119.4(2)
C20 C19 C18 120.4(3)
C20 C19 H19 119.8
C18 C19 H19 119.8
C21 C20 C19 119.8(2)
C21 C20 H20 120.1
C19 C20 H20 120.1
C20 C21 C22 122.1(2)
C20 C21 H21 118.9
C22 C21 H21 118.9
C21 C22 C17 117.7(2)
C21 C22 C26 119.0(2)
C17 C22 C26 123.2(2)
C18 C23 C24 113.74(18)
C18 C23 C25 111.26(19)
C24 C23 C25 108.50(17)
C18 C23 H23 107.7
C24 C23 H23 107.7
C25 C23 H23 107.7
C23 C24 H24A 109.5
C23 C24 H24B 109.5
H24A C24 H24B 109.5
C23 C24 H24C 109.5
H24A C24 H24C 109.5
H24B C24 H24C 109.5
C23 C25 H25A 109.5
C23 C25 H25B 109.5
H25A C25 H25B 109.5
C23 C25 H25C 109.5
H25A C25 H25C 109.5
H25B C25 H25C 109.5
C22 C26 C27 111.2(2)
C22 C26 C28 111.6(2)
C27 C26 C28 108.9(2)
C22 C26 H26 108.4
C27 C26 H26 108.4
C28 C26 H26 108.4
C26 C27 H27A 109.5
C26 C27 H27B 109.5
H27A C27 H27B 109.5
C26 C27 H27C 109.5
H27A C27 H27C 109.5
H27B C27 H27C 109.5
C26 C28 H28A 109.5
C26 C28 H28B 109.5
H28A C28 H28B 109.5
C26 C28 H28C 109.5
H28A C28 H28C 109.5
H28B C28 H28C 109.5
C30 C29 C34 119.75(19)
C30 C29 N3 119.15(18)
C34 C29 N3 121.09(18)
C31 C30 C29 119.1(2)
C31 C30 C38 118.2(2)
C29 C30 C38 122.67(19)
C32 C31 C30 121.2(2)
C32 C31 H31 119.4
C30 C31 H31 119.4
C31 C32 C33 119.5(2)
C31 C32 H32 120.3
C33 C32 H32 120.3
C32 C33 C34 121.4(2)
C32 C33 H33 119.3
C34 C33 H33 119.3
C33 C34 C29 119.0(2)
C33 C34 C35 118.4(2)
C29 C34 C35 122.66(19)
C34 C35 C36 112.7(2)
C34 C35 C37 110.6(2)
C36 C35 C37 110.0(2)
C34 C35 H35 107.8
C36 C35 H35 107.8
C37 C35 H35 107.8
C35 C36 H36A 109.5
C35 C36 H36B 109.5
H36A C36 H36B 109.5
C35 C36 H36C 109.5
H36A C36 H36C 109.5
H36B C36 H36C 109.5
C35 C37 H37A 109.5
C35 C37 H37B 109.5
H37A C37 H37B 109.5
C35 C37 H37C 109.5
H37A C37 H37C 109.5
H37B C37 H37C 109.5
C30 C38 C39 110.14(18)
C30 C38 C40 111.98(19)
C39 C38 C40 110.13(19)
C30 C38 H38 108.2
C39 C38 H38 108.2
C40 C38 H38 108.2
C38 C39 H39A 109.5
C38 C39 H39B 109.5
H39A C39 H39B 109.5
C38 C39 H39C 109.5
H39A C39 H39C 109.5
H39B C39 H39C 109.5
C38 C40 H40A 109.5
C38 C40 H40B 109.5
H40A C40 H40B 109.5
C38 C40 H40C 109.5
H40A C40 H40C 109.5
H40B C40 H40C 109.5
C43B C41 C42A 120.3(3)
C43B C41 N4 120.6(3)
C42A C41 N4 117.3(3)
C43B C41 C44A 63.2(3)
C42A C41 C44A 112.6(3)
N4 C41 C44A 106.4(2)
C43B C41 C43A 39.4(3)
C42A C41 C43A 111.5(3)
N4 C41 C43A 105.5(2)
C44A C41 C43A 102.2(3)
C43B C41 C44B 113.5(4)
C42A C41 C44B 60.2(3)
N4 C41 C44B 106.2(2)
C44A C41 C44B 60.0(3)
C43A C41 C44B 147.0(3)
C43B C41 C42B 111.8(3)
C42A C41 C42B 38.2(3)
N4 C41 C42B 104.0(2)
C44A C41 C42B 146.4(3)
C43A C41 C42B 82.9(3)
C44B C41 C42B 98.0(3)
C1 N1 C8 134.78(17)
C1 N1 Nb1 77.53(12)
C8 N1 Nb1 147.32(13)
C13 N2 C17 117.00(16)
C13 N2 Nb1 120.47(13)
C17 N2 Nb1 121.23(12)
C15 N3 C29 115.11(17)
C15 N3 Nb1 120.11(14)
C29 N3 Nb1 124.36(12)
C41 N4 Nb1 171.35(16)
N4 Nb1 F1 121.40(7)
N4 Nb1 N1 97.51(7)
F1 Nb1 N1 78.74(5)
N4 Nb1 N2 95.10(7)
F1 Nb1 N2 138.70(6)
N1 Nb1 N2 117.75(6)
N4 Nb1 C1 113.48(8)
F1 Nb1 C1 94.82(6)
N1 Nb1 C1 33.34(7)
N2 Nb1 C1 86.49(7)
N4 Nb1 N3 95.55(7)
F1 Nb1 N3 75.66(5)
N1 Nb1 N3 154.40(6)
N2 Nb1 N3 82.73(6)
C1 Nb1 N3 149.82(7)
C41 C43A H43A 109.5
C41 C43A H43B 109.5
C41 C43A H43C 109.5
C41 C44A H44A 109.5
C41 C44A H44B 109.5
C41 C44A H44C 109.5
C41 C42A H42A 109.5
C41 C42A H42B 109.5
C41 C42A H42C 109.5
C41 C42B H42D 109.5
C41 C42B H42E 109.5
H42D C42B H42E 109.5
C41 C42B H42F 109.5
H42D C42B H42F 109.5
H42E C42B H42F 109.5
C41 C44B H44D 109.5
C41 C44B H44E 109.5
H44D C44B H44E 109.5
C41 C44B H44F 109.5
H44D C44B H44F 109.5
H44E C44B H44F 109.5
C41 C43B H43D 109.5
C41 C43B H43E 109.5
H43D C43B H43E 109.5
C41 C43B H43F 109.5
H43D C43B H43F 109.5
H43E C43B H43F 109.5

loop_
_geom_bond_atom_site_label_1
_geom_bond_atom_site_label_2
_geom_bond_distance
C1 N1 1.255(3)
C1 C2 1.478(3)
C1 Nb1 2.2302(19)
C2 C7 1.386(4)
C2 C3 1.401(4)
C3 C4 1.385(3)
C3 H3 0.9500
C4 C5 1.372(5)
C4 H4 0.9500
C5 C6 1.376(5)
C5 H5 0.9500
C6 C7 1.405(4)
C6 H6 0.9500
C7 H7 0.9500
C8 N1 1.496(2)
C8 C11 1.520(3)
C8 C9 1.521(3)
C8 C10 1.526(3)
C9 H9A 0.9800
C9 H9B 0.9800
C9 H9C 0.9800
C10 H10A 0.9800
C10 H10B 0.9800
C10 H10C 0.9800
C11 H11A 0.9800
C11 H11B 0.9800
C11 H11C 0.9800
C12 C13 1.520(3)
C12 H12A 0.9800
C12 H12B 0.9800
C12 H12C 0.9800
C13 N2 1.334(3)
C13 C14 1.396(3)
C14 C15 1.400(3)
C14 H14 0.9500
C15 N3 1.333(2)
C15 C16 1.505(3)
C16 H16A 0.9800
C16 H16B 0.9800
C16 H16C 0.9800
C17 C18 1.397(3)
C17 C22 1.404(3)
C17 N2 1.456(3)
C18 C19 1.398(3)
C18 C23 1.518(3)
C19 C20 1.385(4)
C19 H19 0.9500
C20 C21 1.370(4)
C20 H20 0.9500
C21 C22 1.393(4)
C21 H21 0.9500
C22 C26 1.518(4)
C23 C24 1.527(3)
C23 C25 1.534(3)
C23 H23 1.0000
C24 H24A 0.9800
C24 H24B 0.9800
C24 H24C 0.9800
C25 H25A 0.9800
C25 H25B 0.9800
C25 H25C 0.9800
C26 C27 1.532(3)
C26 C28 1.535(4)
C26 H26 1.0000
C27 H27A 0.9800
C27 H27B 0.9800
C27 H27C 0.9800
C28 H28A 0.9800
C28 H28B 0.9800
C28 H28C 0.9800
C29 C30 1.400(3)
C29 C34 1.406(3)
C29 N3 1.451(2)
C30 C31 1.399(3)
C30 C38 1.519(3)
C31 C32 1.373(3)
C31 H31 0.9500
C32 C33 1.376(4)
C32 H32 0.9500
C33 C34 1.392(3)
C33 H33 0.9500
C34 C35 1.522(3)
C35 C36 1.533(4)
C35 C37 1.529(3)
C35 H35 1.0000
C36 H36A 0.9800
C36 H36B 0.9800
C36 H36C 0.9800
C37 H37A 0.9800
C37 H37B 0.9800
C37 H37C 0.9800
C38 C39 1.527(3)
C38 C40 1.527(3)
C38 H38 1.0000
C39 H39A 0.9800
C39 H39B 0.9800
C39 H39C 0.9800
C40 H40A 0.9800
C40 H40B 0.9800
C40 H40C 0.9800
C41 C43B 1.319(6)
C41 C42A 1.396(5)
C41 N4 1.461(3)
C41 C44A 1.601(5)
C41 C43A 1.627(5)
C41 C44B 1.644(5)
C41 C42B 1.679(6)
N1 Nb1 2.1344(16)
N2 Nb1 2.2213(15)
N3 Nb1 2.2313(16)
N4 Nb1 1.7677(16)
F1 Nb1 1.9688(11)
C43A H43A 0.9800
C43A H43B 0.9800
C43A H43C 0.9800
C44A H44A 0.9800
C44A H44B 0.9800
C44A H44C 0.9800
C42A H42A 0.9800
C42A H42B 0.9800
C42A H42C 0.9800
C42B H42D 0.9800
C42B H42E 0.9800
C42B H42F 0.9800
C44B H44D 0.9800
C44B H44E 0.9800
C44B H44F 0.9800
C43B H43D 0.9800
C43B H43E 0.9800
C43B H43F 0.9800
